data_4345524
loop_
_publ_author_name
'Xie, Zhen-ni'
'Mei, Lei'
'Hu, Kong-qiu'
'Xia, Liang-shu'
'Chai, Zhi-fang'
'Shi, Wei-qun'

_publ_section_title
;
 Mixed-Ligand Uranyl Polyrotaxanes Incorporating a Sulfate/Oxalate
 Coligand: Achieving Structural Diversity via pH-Dependent Competitive
 Effect
;
_journal_name_full 'Inorganic Chemistry'
_journal_paper_doi 10.1021/acs.inorgchem.6b02515
_journal_year 2017
_chemical_formula_sum 'C27 H34 N13 O17 S U'
_chemical_formula_weight 1082.76
_chemical_name_systematic
;
 ?
;
_space_group_crystal_system monoclinic
_space_group_IT_number 14
_space_group_name_Hall '-P 2ybc'
_space_group_name_H-M_alt 'P 1 21/c 1'
_symmetry_space_group_name_Hall '-P 2ybc'
_symmetry_space_group_name_H-M 'P 1 21/c 1'
_atom_sites_solution_hydrogens mixed
_audit_creation_method SHELXL-2014
_cell_angle_alpha 90
_cell_angle_beta 110.6498(16)
_cell_angle_gamma 90
_cell_formula_units_Z 4
_cell_length_a 14.1824(2)
_cell_length_b 21.4688(2)
_cell_length_c 12.25055(17)
_cell_measurement_reflns_used 7096
_cell_measurement_temperature 296.44(10)
_cell_measurement_theta_max 28.8860
_cell_measurement_theta_min 3.5080
_cell_volume 3490.39(8)
_computing_cell_refinement
;
CrysAlisPro, Agilent Technologies,

;
_computing_data_collection
;
CrysAlisPro, Agilent Technologies,

;
_computing_data_reduction
;
CrysAlisPro, Agilent Technologies
;
_computing_molecular_graphics 'Bruker SHELXTL'
_computing_publication_material 'Bruker SHELXTL'
_computing_structure_refinement 'SHELXL-2014 (Sheldrick, 2014)'
_computing_structure_solution 'SHELXS-97 (Sheldrick 2008)'
_diffrn_ambient_temperature 296.44(10)
_diffrn_measured_fraction_theta_full 0.971
_diffrn_measured_fraction_theta_max 0.999
_diffrn_measurement_device_type 'SuperNova, Dual, Cu at zero, Eos'
_diffrn_measurement_method '\f and \w scans'
_diffrn_radiation_type MoK\a
_diffrn_radiation_wavelength 0.71073
_diffrn_reflns_av_R_equivalents 0.0266
_diffrn_reflns_av_unetI/netI 0.0346
_diffrn_reflns_Laue_measured_fraction_full 0.971
_diffrn_reflns_Laue_measured_fraction_max 0.999
_diffrn_reflns_limit_h_max 16
_diffrn_reflns_limit_h_min -16
_diffrn_reflns_limit_k_max 25
_diffrn_reflns_limit_k_min -25
_diffrn_reflns_limit_l_max 14
_diffrn_reflns_limit_l_min -8
_diffrn_reflns_number 14851
_diffrn_reflns_point_group_measured_fraction_full 0.971
_diffrn_reflns_point_group_measured_fraction_max 0.999
_diffrn_reflns_theta_full 25.242
_diffrn_reflns_theta_max 24.999
_diffrn_reflns_theta_min 3.070
_exptl_absorpt_coefficient_mu 4.810
_exptl_absorpt_correction_T_max 1
_exptl_absorpt_correction_T_min 0.83392
_exptl_absorpt_correction_type multi-scan
_exptl_crystal_colour yellow
_exptl_crystal_density_diffrn 2.060
_exptl_crystal_description prism-like
_exptl_crystal_F_000 2124
_exptl_crystal_size_max 0.40
_exptl_crystal_size_mid 0.30
_exptl_crystal_size_min 0.21
_refine_diff_density_max 0.753
_refine_diff_density_min -0.763
_refine_diff_density_rms 0.097
_refine_ls_extinction_method none
_refine_ls_goodness_of_fit_ref 1.027
_refine_ls_hydrogen_treatment mixed
_refine_ls_matrix_type full
_refine_ls_number_parameters 553
_refine_ls_number_reflns 6137
_refine_ls_number_restraints 37
_refine_ls_restrained_S_all 1.026
_refine_ls_R_factor_all 0.0407
_refine_ls_R_factor_gt 0.0264
_refine_ls_shift/su_max 0.005
_refine_ls_shift/su_mean 0.000
_refine_ls_structure_factor_coef Fsqd
_refine_ls_weighting_details 'w=1/[\s^2^(Fo^2^)+(0.0254P)^2^+3.9993P] where P=(Fo^2^+2Fc^2^)/3'
_refine_ls_weighting_scheme calc
_refine_ls_wR_factor_gt 0.0576
_refine_ls_wR_factor_ref 0.0642
_reflns_Friedel_coverage 0.000
_reflns_number_gt 4792
_reflns_number_total 6137
_reflns_threshold_expression 'I > 2\s(I)'
_cod_data_source_file ic6b02515_si_002.cif
_cod_data_source_block UPS1
_cod_original_cell_volume 3490.40(9)
_cod_database_code 4345524
_shelx_space_group_comment
;
The symmetry employed for this shelxl refinement is uniquely defined
by the following loop, which should always be used as a source of
symmetry information in preference to the above space-group names.
They are only intended as comments.
;
_shelxl_version_number 2014-3

loop_
_space_group_symop_operation_xyz
'x, y, z'
'-x, y+1/2, -z+1/2'
'-x, -y, -z'
'x, -y-1/2, z-1/2'

loop_
_atom_site_label
_atom_site_type_symbol
_atom_site_fract_x
_atom_site_fract_y
_atom_site_fract_z
_atom_site_U_iso_or_equiv
_atom_site_adp_type
_atom_site_occupancy
_atom_site_site_symmetry_order
_atom_site_calc_flag
_atom_site_refinement_flags_posn
_atom_site_refinement_flags_adp
U1 U 1.47200(2) 0.24804(2) 1.07020(2) 0.02142(6) Uani 1 1 d . .
O12 O 1.1346(2) -0.15557(15) 1.7890(3) 0.0399(8) Uani 1 1 d . .
O15 O 1.2931(2) -0.04428(15) 1.4233(3) 0.0427(8) Uani 1 1 d . .
N3 N 1.1886(3) -0.17935(17) 1.6380(3) 0.0334(9) Uani 1 1 d . .
N5 N 0.8829(3) -0.19899(18) 1.3590(3) 0.0355(9) Uani 1 1 d . .
O4 O 1.4165(3) 0.06216(16) 1.0951(3) 0.0460(9) Uani 1 1 d . .
O11 O 0.9115(2) -0.20726(15) 1.5558(3) 0.0374(8) Uani 1 1 d . .
N1 N 1.1516(3) 0.07965(16) 1.2716(3) 0.0293(5) Uani 1 1 d . U
C22 C 1.1197(4) -0.2288(2) 1.5885(4) 0.0351(11) Uani 1 1 d . .
H22A H 1.0902 -0.2422 1.6450 0.042 Uiso 1 1 calc R U
H22B H 1.1566 -0.2638 1.5734 0.042 Uiso 1 1 calc R U
C1 C 1.3891(3) 0.1059(2) 1.1384(4) 0.0261(10) Uani 1 1 d . .
O14 O 1.0845(3) -0.09472(15) 1.2014(3) 0.0455(9) Uani 1 1 d . .
O3 O 1.4245(2) 0.16173(15) 1.1469(3) 0.0386(8) Uani 1 1 d . .
C10 C 0.9921(4) 0.0219(2) 1.4497(4) 0.0395(12) Uani 1 1 d . .
H10A H 0.9767 0.0629 1.4719 0.047 Uiso 1 1 calc R U
H10B H 0.9342 0.0079 1.3844 0.047 Uiso 1 1 calc R U
N6 N 0.7438(3) -0.12596(18) 1.2903(3) 0.0353(9) Uani 1 1 d . .
C3 C 1.2476(3) 0.0441(2) 1.1616(4) 0.0297(6) Uani 1 1 d . U
H3 H 1.2610 0.0132 1.1158 0.036 Uiso 1 1 calc R U
C20 C 1.0467(4) -0.2196(2) 1.3659(4) 0.0343(11) Uani 1 1 d . .
H20 H 1.0673 -0.2620 1.3547 0.041 Uiso 1 1 calc R U
N13 N 1.3313(3) -0.06327(18) 1.6196(3) 0.0379(10) Uani 1 1 d . .
O10 O 0.7013(2) -0.10482(15) 1.4517(3) 0.0384(8) Uani 1 1 d . .
N10 N 0.9518(3) -0.14919(18) 1.2228(3) 0.0369(10) Uani 1 1 d . .
C9 C 1.0824(3) 0.0268(2) 1.4104(4) 0.0337(11) Uani 1 1 d . .
H9A H 1.1405 0.0410 1.4754 0.040 Uiso 1 1 calc R U
H9B H 1.0978 -0.0140 1.3875 0.040 Uiso 1 1 calc R U
N4 N 1.0394(3) -0.21213(17) 1.4813(3) 0.0315(9) Uani 1 1 d . .
C6 C 1.2098(3) 0.1307(2) 1.3033(4) 0.0299(6) Uani 1 1 d . U
H6 H 1.1976 0.1597 1.3532 0.036 Uiso 1 1 calc R U
C13 C 0.6638(4) -0.0402(2) 1.1765(4) 0.0410(13) Uani 1 1 d . .
H13 H 0.5958 -0.0404 1.1175 0.049 Uiso 1 1 calc R U
C19 C 0.9400(4) -0.2055(2) 1.2823(4) 0.0369(12) Uani 1 1 d . .
H19 H 0.9139 -0.2397 1.2269 0.044 Uiso 1 1 calc R U
N12 N 1.2551(3) -0.13708(18) 1.4935(3) 0.0367(10) Uani 1 1 d . .
C24 C 1.1925(3) -0.1490(2) 1.7359(4) 0.0319(11) Uani 1 1 d . .
O13 O 0.8680(3) 0.01073(16) 1.1001(3) 0.0492(9) Uani 1 1 d . .
C18 C 0.9415(3) -0.2060(2) 1.4737(4) 0.0308(10) Uani 1 1 d . .
C16 C 0.7753(4) -0.1903(2) 1.3204(4) 0.0390(12) Uani 1 1 d . .
H16A H 0.7516 -0.2040 1.3817 0.047 Uiso 1 1 calc R U
H16B H 0.7437 -0.2164 1.2527 0.047 Uiso 1 1 calc R U
C14 C 0.7207(4) -0.1011(2) 1.1740(4) 0.0384(12) Uani 1 1 d . .
H14 H 0.6788 -0.1299 1.1146 0.046 Uiso 1 1 calc R U
C25 C 1.2756(3) -0.1667(2) 1.6058(4) 0.0382(12) Uani 1 1 d . .
H25 H 1.3169 -0.2042 1.6131 0.046 Uiso 1 1 calc R U
N2 N 1.2737(3) -0.10968(19) 1.7676(3) 0.0381(10) Uani 1 1 d . .
C4 C 1.1698(3) 0.0369(2) 1.2020(4) 0.0306(6) Uani 1 1 d . U
H4 H 1.1289 0.0018 1.1807 0.037 Uiso 1 1 calc R U
C26 C 1.3328(4) -0.1165(2) 1.6934(4) 0.0390(12) Uani 1 1 d . .
H26 H 1.4019 -0.1296 1.7381 0.047 Uiso 1 1 calc R U
C11 C 0.8073(4) -0.0174(2) 1.1312(4) 0.0409(13) Uani 1 1 d . .
N8 N 0.7264(3) 0.00689(19) 1.1519(3) 0.0400(10) Uani 1 1 d . .
N7 N 0.6610(3) -0.03881(19) 1.2942(3) 0.0381(10) Uani 1 1 d . .
C23 C 1.2928(3) -0.0779(2) 1.5036(4) 0.0349(11) Uani 1 1 d . .
C15 C 0.8740(4) -0.1233(2) 1.1217(4) 0.0444(13) Uani 1 1 d . .
H15A H 0.9059 -0.1021 1.0740 0.053 Uiso 1 1 calc R U
H15B H 0.8344 -0.1573 1.0757 0.053 Uiso 1 1 calc R U
C8 C 1.0634(3) 0.0712(2) 1.3098(4) 0.0374(12) Uani 1 1 d . .
H8A H 1.0068 0.0560 1.2443 0.045 Uiso 1 1 calc R U
H8B H 1.0447 0.1114 1.3320 0.045 Uiso 1 1 calc R U
N9 N 0.8074(3) -0.08064(19) 1.1476(3) 0.0404(10) Uani 1 1 d . .
C17 C 1.0511(4) -0.1345(2) 1.2489(4) 0.0356(11) Uani 1 1 d . .
C21 C 1.2166(4) -0.1706(2) 1.3849(5) 0.0457(14) Uani 1 1 d . .
H21A H 1.2431 -0.2127 1.3972 0.055 Uiso 1 1 calc R U
H21B H 1.2410 -0.1507 1.3288 0.055 Uiso 1 1 calc R U
C2 C 1.3065(3) 0.0973(2) 1.1890(4) 0.0283(6) Uani 1 1 d . U
C7 C 1.2872(3) 0.1403(2) 1.2622(4) 0.0295(6) Uani 1 1 d . U
H7 H 1.3267 0.1759 1.2838 0.035 Uiso 1 1 calc R U
C28 C 1.3035(4) -0.0717(2) 1.8718(4) 0.0466(14) Uani 1 1 d . .
H28A H 1.3761 -0.0737 1.9095 0.056 Uiso 1 1 calc R U
H28B H 1.2735 -0.0886 1.9254 0.056 Uiso 1 1 calc R U
N11 N 1.1076(3) -0.17362(18) 1.3358(3) 0.0377(10) Uani 1 1 d . .
C12 C 0.7021(3) -0.0915(2) 1.3552(4) 0.0378(12) Uani 1 1 d . .
S1 S 1.52730(8) 0.20368(5) 0.86273(9) 0.0263(2) Uani 1 1 d . .
O1 O 1.3443(2) 0.25723(14) 0.9818(3) 0.0345(8) Uani 1 1 d . .
O2 O 1.6000(2) 0.23806(13) 1.1559(3) 0.0306(7) Uani 1 1 d . .
O5 O 1.4827(2) 0.16634(13) 0.9347(2) 0.0285(7) Uani 1 1 d . .
O6 O 1.5313(2) 0.26806(14) 0.9097(2) 0.0296(7) Uani 1 1 d . .
O8 O 1.4566(2) 0.29617(15) 1.2399(2) 0.0322(7) Uani 1 1 d . .
O9 O 1.4807(4) 0.35914(16) 1.0439(3) 0.0395(9) Uani 1 1 d . .
O7 O 1.6255(2) 0.18114(15) 0.8711(3) 0.0383(8) Uani 1 1 d . .
C27 C 1.3904(4) -0.0078(2) 1.6625(4) 0.0433(13) Uani 1 1 d . .
H27A H 1.4523 -0.0193 1.7248 0.052 Uiso 1 1 calc R U
H27B H 1.4086 0.0102 1.6001 0.052 Uiso 1 1 calc R U
H9C H 1.524(4) 0.376(3) 1.095(5) 0.05(2) Uiso 1 1 d . .
H9D H 1.423(5) 0.375(3) 1.033(5) 0.08(3) Uiso 1 1 d . .
H2WA H 0.9471 0.1119 0.9932 0.10(3) Uiso 1 1 d G .
H2WB H 0.9253 0.1297 1.0723 0.16(4) Uiso 1 1 d G .
O2W O 0.9639(4) 0.1352(2) 1.0416(4) 0.0713(13) Uani 1 1 d G .
O1W O 1.6026(3) 0.0775(2) 0.7205(4) 0.0576(11) Uani 1 1 d D .
H1WA H 1.632(6) 0.101(3) 0.778(5) 0.13(4) Uiso 1 1 d D .
H1WB H 1.649(5) 0.064(3) 0.703(6) 0.08(3) Uiso 1 1 d . .

loop_
_atom_site_aniso_label
_atom_site_aniso_U_11
_atom_site_aniso_U_22
_atom_site_aniso_U_33
_atom_site_aniso_U_23
_atom_site_aniso_U_13
_atom_site_aniso_U_12
U1 0.01953(10) 0.02741(10) 0.02062(9) 0.00132(7) 0.01115(7) -0.00048(7)
O12 0.043(2) 0.0379(19) 0.047(2) 0.0036(16) 0.0264(17) -0.0036(16)
O15 0.047(2) 0.0428(19) 0.050(2) 0.0167(18) 0.0318(18) 0.0086(17)
N3 0.028(2) 0.032(2) 0.048(2) 0.0050(19) 0.0232(19) 0.0009(18)
N5 0.038(2) 0.038(2) 0.037(2) -0.0002(19) 0.0208(19) -0.006(2)
O4 0.052(2) 0.047(2) 0.056(2) 0.0018(18) 0.0396(19) 0.0045(18)
O11 0.0387(19) 0.048(2) 0.0356(17) 0.0047(16) 0.0251(15) -0.0004(17)
N1 0.0322(12) 0.0288(11) 0.0321(11) 0.0025(10) 0.0175(10) -0.0051(10)
C22 0.043(3) 0.023(2) 0.049(3) 0.007(2) 0.028(2) 0.001(2)
C1 0.023(2) 0.034(2) 0.022(2) 0.010(2) 0.0088(19) 0.001(2)
O14 0.059(2) 0.0401(19) 0.046(2) 0.0022(17) 0.0289(18) -0.0156(18)
O3 0.045(2) 0.0390(19) 0.0409(19) 0.0012(16) 0.0263(16) -0.0130(16)
C10 0.033(3) 0.049(3) 0.045(3) 0.010(3) 0.025(2) -0.002(2)
N6 0.035(2) 0.035(2) 0.037(2) 0.0077(19) 0.0140(19) -0.0055(19)
C3 0.0338(12) 0.0284(11) 0.0316(12) 0.0015(10) 0.0172(10) -0.0056(11)
C20 0.054(3) 0.021(2) 0.042(3) -0.001(2) 0.034(3) -0.002(2)
N13 0.031(2) 0.037(2) 0.047(2) 0.017(2) 0.0153(19) -0.0010(19)
O10 0.039(2) 0.0438(19) 0.0312(17) 0.0096(16) 0.0108(15) -0.0085(16)
N10 0.047(3) 0.037(2) 0.031(2) 0.0007(18) 0.0192(19) -0.013(2)
C9 0.028(3) 0.043(3) 0.035(3) 0.003(2) 0.017(2) -0.005(2)
N4 0.037(2) 0.032(2) 0.033(2) 0.0019(18) 0.0221(18) 0.0027(19)
C6 0.0333(12) 0.0286(11) 0.0322(11) 0.0014(10) 0.0170(10) -0.0043(10)
C13 0.036(3) 0.045(3) 0.035(3) 0.008(2) 0.003(2) -0.016(2)
C19 0.055(3) 0.032(3) 0.032(2) -0.005(2) 0.025(2) -0.011(2)
N12 0.030(2) 0.039(2) 0.048(2) 0.008(2) 0.0209(19) 0.0035(19)
C24 0.032(3) 0.025(2) 0.041(3) 0.016(2) 0.015(2) 0.006(2)
O13 0.061(2) 0.052(2) 0.0395(19) 0.0005(17) 0.0238(19) -0.027(2)
C18 0.038(3) 0.021(2) 0.037(3) 0.001(2) 0.019(2) -0.003(2)
C16 0.040(3) 0.037(3) 0.042(3) 0.005(2) 0.017(2) -0.016(2)
C14 0.041(3) 0.040(3) 0.030(2) 0.004(2) 0.008(2) -0.018(2)
C25 0.029(3) 0.035(3) 0.057(3) 0.018(3) 0.023(2) 0.014(2)
N2 0.035(2) 0.042(2) 0.039(2) 0.011(2) 0.0150(19) -0.007(2)
C4 0.0338(12) 0.0290(11) 0.0329(12) 0.0016(10) 0.0165(10) -0.0064(10)
C26 0.025(3) 0.045(3) 0.048(3) 0.024(3) 0.014(2) 0.006(2)
C11 0.051(3) 0.042(3) 0.024(2) 0.001(2) 0.006(2) -0.016(3)
N8 0.041(3) 0.042(2) 0.038(2) 0.005(2) 0.015(2) -0.015(2)
N7 0.035(2) 0.040(2) 0.037(2) 0.013(2) 0.0108(19) -0.005(2)
C23 0.020(2) 0.040(3) 0.051(3) 0.009(3) 0.019(2) 0.012(2)
C15 0.056(3) 0.051(3) 0.029(3) -0.002(2) 0.018(3) -0.019(3)
C8 0.027(3) 0.042(3) 0.053(3) 0.012(2) 0.026(2) -0.003(2)
N9 0.038(2) 0.045(3) 0.039(2) 0.005(2) 0.015(2) -0.012(2)
C17 0.054(3) 0.029(3) 0.033(3) -0.011(2) 0.027(2) -0.006(2)
C21 0.052(3) 0.041(3) 0.066(4) 0.007(3) 0.048(3) 0.009(3)
C2 0.0322(12) 0.0276(11) 0.0302(12) 0.0019(10) 0.0173(10) -0.0050(11)
C7 0.0331(12) 0.0282(11) 0.0316(12) 0.0012(10) 0.0167(10) -0.0049(11)
C28 0.047(3) 0.050(3) 0.037(3) 0.016(3) 0.007(2) -0.007(3)
N11 0.042(3) 0.036(2) 0.046(2) 0.003(2) 0.029(2) -0.003(2)
C12 0.024(3) 0.042(3) 0.043(3) 0.005(3) 0.005(2) -0.014(2)
S1 0.0284(6) 0.0313(6) 0.0247(5) -0.0013(5) 0.0162(5) -0.0039(5)
O1 0.0274(17) 0.0431(19) 0.0330(17) 0.0009(15) 0.0108(14) 0.0023(15)
O2 0.0255(17) 0.0388(18) 0.0313(16) -0.0001(14) 0.0146(14) -0.0019(14)
O5 0.0353(18) 0.0280(16) 0.0287(16) -0.0015(14) 0.0192(14) -0.0080(14)
O6 0.0357(19) 0.0275(15) 0.0341(17) -0.0015(13) 0.0228(15) -0.0072(14)
O8 0.0346(18) 0.0459(19) 0.0207(15) 0.0015(14) 0.0153(13) 0.0087(16)
O9 0.052(3) 0.0319(19) 0.041(2) -0.0012(17) 0.025(2) 0.001(2)
O7 0.0280(18) 0.052(2) 0.0392(18) 0.0013(16) 0.0175(15) 0.0066(16)
C27 0.030(3) 0.050(3) 0.051(3) 0.019(3) 0.016(2) 0.001(2)
O2W 0.110(4) 0.060(3) 0.062(3) -0.001(3) 0.053(3) -0.001(3)
O1W 0.060(3) 0.055(3) 0.066(3) 0.006(2) 0.033(3) 0.015(2)

loop_
_atom_type_symbol
_atom_type_description
_atom_type_scat_dispersion_real
_atom_type_scat_dispersion_imag
_atom_type_scat_source
C C 0.0033 0.0016 'International Tables Vol C Tables 4.2.6.8 and 6.1.1.4'
H H 0.0000 0.0000 'International Tables Vol C Tables 4.2.6.8 and 6.1.1.4'
N N 0.0061 0.0033 'International Tables Vol C Tables 4.2.6.8 and 6.1.1.4'
O O 0.0106 0.0060 'International Tables Vol C Tables 4.2.6.8 and 6.1.1.4'
S S 0.1246 0.1234 'International Tables Vol C Tables 4.2.6.8 and 6.1.1.4'
U U -9.6767 9.6646 'International Tables Vol C Tables 4.2.6.8 and 6.1.1.4'

loop_
_geom_angle_atom_site_label_1
_geom_angle_atom_site_label_2
_geom_angle_atom_site_label_3
_geom_angle
_geom_angle_site_symmetry_1
_geom_angle_site_symmetry_3
O2 U1 O1 178.74(13) . .
O2 U1 O3 92.72(13) . .
O1 U1 O3 87.45(13) . .
O2 U1 O8 85.72(12) . .
O1 U1 O8 95.54(12) . .
O3 U1 O8 82.10(11) . .
O2 U1 O9 96.28(15) . .
O1 U1 O9 84.10(15) . .
O3 U1 O9 153.14(12) . .
O8 U1 O9 73.44(11) . .
O2 U1 O6 85.76(12) . .
O1 U1 O6 93.24(12) . .
O3 U1 O6 135.38(10) . .
O8 U1 O6 141.89(10) . .
O9 U1 O6 70.70(11) . .
O2 U1 O5 91.13(12) . .
O1 U1 O5 87.67(12) . .
O3 U1 O5 78.24(10) . .
O8 U1 O5 159.91(10) . .
O9 U1 O5 126.65(10) . .
O6 U1 O5 57.25(9) . .
O2 U1 S1 86.85(10) . .
O1 U1 S1 91.90(10) . .
O3 U1 S1 106.75(8) . .
O8 U1 S1 168.72(8) . .
O9 U1 S1 98.99(8) . .
O6 U1 S1 28.64(7) . .
O5 U1 S1 28.67(7) . .
C24 N3 C22 123.0(4) . .
C24 N3 C25 112.4(4) . .
C22 N3 C25 123.1(4) . .
C18 N5 C16 122.8(4) . .
C18 N5 C19 112.4(4) . .
C16 N5 C19 124.7(4) . .
C4 N1 C6 120.5(4) . .
C4 N1 C8 119.1(4) . .
C6 N1 C8 120.3(4) . .
N3 C22 N4 113.8(4) . .
O4 C1 O3 125.6(4) . .
O4 C1 C2 119.9(4) . .
O3 C1 C2 114.5(4) . .
C1 O3 U1 152.1(3) . .
C10 C10 C9 113.8(5) 3_758 .
C12 N6 C14 112.3(4) . .
C12 N6 C16 121.6(4) . .
C14 N6 C16 122.7(4) . .
C4 C3 C2 120.0(4) . .
N11 C20 N4 115.2(4) . .
N11 C20 C19 103.5(4) . .
N4 C20 C19 103.6(4) . .
C23 N13 C27 122.4(4) . .
C23 N13 C26 112.3(4) . .
C27 N13 C26 122.9(4) . .
C17 N10 C15 121.6(4) . .
C17 N10 C19 111.4(4) . .
C15 N10 C19 124.2(4) . .
C8 C9 C10 112.1(4) . .
C18 N4 C22 122.8(4) . .
C18 N4 C20 111.2(4) . .
C22 N4 C20 123.3(4) . .
N1 C6 C7 120.2(4) . .
N8 C13 N7 115.2(4) . .
N8 C13 C14 103.0(4) . .
N7 C13 C14 103.5(4) . .
N5 C19 N10 115.8(4) . .
N5 C19 C20 103.4(4) . .
N10 C19 C20 103.9(4) . .
C23 N12 C21 123.8(4) . .
C23 N12 C25 112.4(4) . .
C21 N12 C25 122.8(4) . .
O12 C24 N3 126.3(4) . .
O12 C24 N2 125.3(5) . .
N3 C24 N2 108.4(4) . .
O11 C18 N4 125.6(4) . .
O11 C18 N5 125.9(4) . .
N4 C18 N5 108.5(4) . .
N5 C16 N6 113.6(4) . .
N9 C14 N6 114.7(4) . .
N9 C14 C13 103.8(4) . .
N6 C14 C13 103.4(4) . .
N3 C25 N12 115.8(4) . .
N3 C25 C26 103.4(4) . .
N12 C25 C26 103.6(4) . .
C24 N2 C26 112.1(4) . .
C24 N2 C28 123.5(4) . .
C26 N2 C28 123.9(4) . .
N1 C4 C3 120.9(4) . .
N2 C26 N13 115.3(4) . .
N2 C26 C25 103.3(4) . .
N13 C26 C25 103.3(4) . .
O13 C11 N8 127.1(5) . .
O13 C11 N9 124.9(5) . .
N8 C11 N9 107.9(4) . .
C11 N8 C13 113.0(4) . .
C11 N8 C28 122.3(4) . 3_758
C13 N8 C28 123.6(4) . 3_758
C12 N7 C27 123.1(4) . 3_758
C12 N7 C13 111.6(4) . .
C27 N7 C13 124.8(4) 3_758 .
O15 C23 N13 126.1(5) . .
O15 C23 N12 126.0(5) . .
N13 C23 N12 107.9(4) . .
N9 C15 N10 114.8(4) . .
N1 C8 C9 113.9(4) . .
C11 N9 C15 124.6(4) . .
C11 N9 C14 112.1(4) . .
C15 N9 C14 122.4(4) . .
O14 C17 N10 126.2(5) . .
O14 C17 N11 125.5(5) . .
N10 C17 N11 108.2(4) . .
N12 C21 N11 114.1(4) . .
C7 C2 C3 118.0(4) . .
C7 C2 C1 122.9(4) . .
C3 C2 C1 119.2(4) . .
C6 C7 C2 120.4(4) . .
N2 C28 N8 113.0(4) . 3_758
C17 N11 C20 112.3(4) . .
C17 N11 C21 122.7(4) . .
C20 N11 C21 124.9(4) . .
O10 C12 N6 126.2(5) . .
O10 C12 N7 125.1(5) . .
N6 C12 N7 108.7(4) . .
O7 S1 O8 111.26(17) . 4_565
O7 S1 O5 112.25(18) . .
O8 S1 O5 108.98(17) 4_565 .
O7 S1 O6 112.30(18) . .
O8 S1 O6 108.02(18) 4_565 .
O5 S1 O6 103.67(16) . .
O7 S1 U1 124.61(13) . .
O8 S1 U1 124.11(12) 4_565 .
O5 S1 U1 52.33(11) . .
O6 S1 U1 51.48(11) . .
S1 O5 U1 98.99(14) . .
S1 O6 U1 99.88(15) . .
S1 O8 U1 130.06(17) 4_566 .
N7 C27 N13 113.7(4) 3_758 .

loop_
_geom_bond_atom_site_label_1
_geom_bond_atom_site_label_2
_geom_bond_distance
_geom_bond_site_symmetry_2
U1 O2 1.761(3) .
U1 O1 1.763(3) .
U1 O3 2.284(3) .
U1 O8 2.400(3) .
U1 O9 2.416(4) .
U1 O6 2.433(3) .
U1 O5 2.456(3) .
U1 S1 3.0641(10) .
O12 C24 1.221(5) .
O15 C23 1.221(5) .
N3 C24 1.350(6) .
N3 C22 1.425(6) .
N3 C25 1.447(5) .
N5 C18 1.366(5) .
N5 C16 1.441(6) .
N5 C19 1.448(5) .
O4 C1 1.209(5) .
O11 C18 1.223(5) .
N1 C4 1.339(5) .
N1 C6 1.345(5) .
N1 C8 1.494(5) .
C22 N4 1.447(6) .
C1 O3 1.289(5) .
C1 C2 1.518(6) .
O14 C17 1.219(5) .
C10 C10 1.501(9) 3_758
C10 C9 1.522(6) .
N6 C12 1.364(6) .
N6 C14 1.447(6) .
N6 C16 1.458(6) .
C3 C4 1.368(6) .
C3 C2 1.385(6) .
C20 N11 1.444(6) .
C20 N4 1.462(5) .
C20 C19 1.528(7) .
N13 C23 1.366(6) .
N13 C27 1.445(6) .
N13 C26 1.453(6) .
O10 C12 1.220(5) .
N10 C17 1.367(6) .
N10 C15 1.448(6) .
N10 C19 1.451(6) .
C9 C8 1.505(6) .
N4 C18 1.364(6) .
C6 C7 1.374(6) .
C13 N8 1.446(6) .
C13 N7 1.457(6) .
C13 C14 1.542(7) .
N12 C23 1.368(6) .
N12 C21 1.440(6) .
N12 C25 1.450(6) .
C24 N2 1.369(6) .
O13 C11 1.217(6) .
C14 N9 1.445(6) .
C25 C26 1.536(7) .
N2 C26 1.445(6) .
N2 C28 1.447(6) .
C11 N8 1.362(6) .
C11 N9 1.373(6) .
N8 C28 1.453(6) 3_758
N7 C12 1.367(6) .
N7 C27 1.444(6) 3_758
C15 N9 1.430(6) .
C17 N11 1.370(6) .
C21 N11 1.448(6) .
C2 C7 1.379(6) .
C28 N8 1.453(6) 3_758
S1 O7 1.443(3) .
S1 O8 1.485(3) 4_565
S1 O5 1.489(3) .
S1 O6 1.491(3) .
O8 S1 1.485(3) 4_566
C27 N7 1.444(6) 3_758
